data_4115713
loop_
_publ_author_name
'Joanna L. Clark'
'John J. Stezowski'

_publ_section_title
;
 Molecular Recognition in Cyclodextrin Complexes of Amino Acid
 Derivatives. 1. Crystallographic Studies of \b-Cyclodextrin Complexes
 with N-Acetyl-l-phenylalanine Methyl Ester and N-Acetyl-l-phenylalanine
 Amide Pseudopeptides
;
_journal_name_full 'Journal of the American Chemical Society'
_journal_page_first 9880
_journal_page_last 9888
_journal_paper_doi 10.1021/ja003717v
_journal_volume 123
_journal_year 2001
_chemical_formula_sum 'C108 H217 N2 O100'
_chemical_formula_weight 3143.83
_chemical_name_common 'N-acetyl-L-phe methyl ester/Beta-Cyclodextrin'
_chemical_name_systematic
;
 ?
;
_space_group_IT_number 1
_symmetry_cell_setting triclinic
_symmetry_space_group_name_Hall 'P 1'
_symmetry_space_group_name_H-M 'P 1'
_atom_sites_solution_hydrogens geom
_atom_sites_solution_primary direct
_atom_sites_solution_secondary difmap
_audit_creation_method SHELXL-97
_cell_angle_alpha 103.970(10)
_cell_angle_beta 112.890(10)
_cell_angle_gamma 98.790(10)
_cell_formula_units_Z 1
_cell_length_a 18.129(2)
_cell_length_b 15.411(2)
_cell_length_c 15.585(2)
_cell_measurement_temperature 293(2)
_cell_volume 3741.5(9)
_computing_structure_refinement 'SHELXL-97 (Sheldrick, 1997)'
_computing_structure_solution 'SHELXS-97 (Sheldrick, 1990)'
_diffrn_ambient_temperature 293(2)
_diffrn_measured_fraction_theta_full 0.998
_diffrn_measured_fraction_theta_max 0.998
_diffrn_measurement_device_type 'Syntex autodiffractometer'
_diffrn_measurement_method omega
_diffrn_radiation_monochromator graphite
_diffrn_radiation_source 'fine-focus sealed tube'
_diffrn_radiation_type MoK\a
_diffrn_radiation_wavelength 0.71073
_diffrn_reflns_av_R_equivalents 0.0000
_diffrn_reflns_av_sigmaI/netI 0.0421
_diffrn_reflns_limit_h_max 21
_diffrn_reflns_limit_h_min 0
_diffrn_reflns_limit_k_max 18
_diffrn_reflns_limit_k_min -18
_diffrn_reflns_limit_l_max 16
_diffrn_reflns_limit_l_min -18
_diffrn_reflns_number 13775
_diffrn_reflns_theta_full 25.03
_diffrn_reflns_theta_max 25.03
_diffrn_reflns_theta_min 1.27
_exptl_absorpt_coefficient_mu 0.125
_exptl_absorpt_correction_type none
_exptl_crystal_colour colorless
_exptl_crystal_density_diffrn 1.396
_exptl_crystal_description plate-like
_exptl_crystal_F_000 1680
_exptl_crystal_size_max 0.9
_exptl_crystal_size_min 0.5
_refine_diff_density_max 0.636
_refine_diff_density_min -0.464
_refine_diff_density_rms 0.092
_refine_ls_abs_structure_details 'Flack H D (1983), Acta Cryst. A39, 876-881'
_refine_ls_abs_structure_Flack 0.3(12)
_refine_ls_extinction_coef 0.0139(17)
_refine_ls_extinction_expression Fc^*^=kFc[1+0.001xFc^2^\l^3^/sin(2\q)]^-1/4^
_refine_ls_extinction_method SHELXL
_refine_ls_goodness_of_fit_ref 1.041
_refine_ls_hydrogen_treatment mixed
_refine_ls_matrix_type fullcycle
_refine_ls_number_parameters 1644
_refine_ls_number_reflns 13217
_refine_ls_number_restraints 74
_refine_ls_restrained_S_all 1.040
_refine_ls_R_factor_all 0.0916
_refine_ls_R_factor_gt 0.0791
_refine_ls_shift/su_max 2.555
_refine_ls_shift/su_mean 0.047
_refine_ls_structure_factor_coef Fsqd
_refine_ls_weighting_details 'calc w=1/[\s^2^(Fo^2^)+(0.1717P)^2^+0.9308P] where P=(Fo^2^+2Fc^2^)/3'
_refine_ls_weighting_scheme calc
_refine_ls_wR_factor_gt 0.2145
_refine_ls_wR_factor_ref 0.2370
_reflns_number_gt 10224
_reflns_number_total 13217
_reflns_threshold_expression >2sigma(I)
_cod_data_source_file ja003717v_1.cif
_cod_data_source_block s091rm
_cod_original_cell_volume 3741.5(8)
_cod_database_code 4115713

loop_
_symmetry_equiv_pos_as_xyz
'x, y, z'

loop_
_atom_site_label
_atom_site_type_symbol
_atom_site_fract_x
_atom_site_fract_y
_atom_site_fract_z
_atom_site_U_iso_or_equiv
_atom_site_adp_type
_atom_site_occupancy
_atom_site_symmetry_multiplicity
_atom_site_calc_flag
_atom_site_refinement_flags
_atom_site_disorder_assembly
_atom_site_disorder_group
C1_1 C 0.1984(4) 0.0021(5) 0.2554(5) 0.0438(14) Uani 1 1 d . B .
H1_1 H 0.1854 -0.0548 0.2706 0.053 Uiso 1 1 calc R . .
C2_1 C 0.2671(5) -0.0013(5) 0.2203(6) 0.0478(15) Uani 1 1 d . . .
H2_1 H 0.2463 -0.0567 0.1619 0.057 Uiso 1 1 calc R . .
C3_1 C 0.2838(4) 0.0839(5) 0.1903(5) 0.0439(14) Uani 1 1 d . . .
H3_1 H 0.3063 0.1399 0.2485 0.053 Uiso 1 1 calc R . .
C4_1 C 0.2023(4) 0.0893(5) 0.1132(5) 0.0445(15) Uani 1 1 d . . .
H4_1 H 0.1820 0.0364 0.0525 0.053 Uiso 1 1 calc R . .
C5_1 C 0.1366(5) 0.0885(6) 0.1504(7) 0.0550(18) Uani 1 1 d . B .
H5_1 H 0.1549 0.1450 0.2070 0.066 Uiso 1 1 calc R . .
C6_1 C 0.0518(7) 0.0829(11) 0.0736(12) 0.101(5) Uani 1 1 d . . .
H6A_1 H 0.0143 0.0857 0.1041 0.121 Uiso 1 1 calc R A 1
H6B_1 H 0.0563 0.1369 0.0526 0.121 Uiso 1 1 calc R A 1
O6A_1 O 0.0193(6) 0.0090(8) -0.0034(8) 0.082(4) Uiso 0.75(2) 1 d P B 1
O6B_1 O -0.0126(19) 0.048(2) 0.073(2) 0.086(11) Uiso 0.25(2) 1 d P B 2
O2_1 O 0.3393(3) -0.0091(4) 0.2940(4) 0.0538(12) Uani 1 1 d . . .
O3_1 O 0.3429(4) 0.0789(5) 0.1515(5) 0.0619(14) Uani 1 1 d . . .
O4_1 O 0.2192(3) 0.1739(4) 0.0933(4) 0.0458(10) Uani 1 1 d . . .
O5_1 O 0.1257(3) 0.0080(4) 0.1817(4) 0.0540(12) Uani 1 1 d . . .
C1_2 C 0.1970(4) 0.1702(5) -0.0065(6) 0.0472(15) Uani 1 1 d . . .
H1_2 H 0.1806 0.1053 -0.0487 0.057 Uiso 1 1 calc R . .
C2_2 C 0.2739(5) 0.2237(5) -0.0079(6) 0.0478(15) Uani 1 1 d . . .
H2_2 H 0.2594 0.2226 -0.0757 0.057 Uiso 1 1 calc R . .
C3_2 C 0.2996(4) 0.3236(5) 0.0566(5) 0.0387(13) Uani 1 1 d . . .
H3_2 H 0.3142 0.3268 0.1251 0.046 Uiso 1 1 calc R . .
C4_2 C 0.2265(4) 0.3644(5) 0.0189(5) 0.0373(13) Uani 1 1 d . . .
H4_2 H 0.2168 0.3691 -0.0461 0.045 Uiso 1 1 calc R . .
C5_2 C 0.1471(4) 0.3066(5) 0.0124(5) 0.0429(14) Uani 1 1 d . . .
H5_2 H 0.1539 0.3128 0.0793 0.051 Uiso 1 1 calc R . .
C6_2 C 0.0703(5) 0.3352(6) -0.0417(5) 0.0483(15) Uani 1 1 d . . .
H6A_2 H 0.0209 0.2920 -0.0505 0.058 Uiso 1 1 calc R . .
H6B_2 H 0.0738 0.3968 -0.0034 0.058 Uiso 1 1 calc R . .
O2_2 O 0.3403(4) 0.1799(4) 0.0214(5) 0.0609(14) Uani 1 1 d . . .
O3_2 O 0.3688(3) 0.3765(4) 0.0516(4) 0.0531(12) Uani 1 1 d . . .
O4_2 O 0.2488(3) 0.4553(4) 0.0882(3) 0.0439(10) Uani 1 1 d . . .
O5_2 O 0.1308(3) 0.2097(4) -0.0409(4) 0.0475(11) Uani 1 1 d . . .
O6_2 O 0.0650(4) 0.3352(5) -0.1352(4) 0.0629(14) Uani 1 1 d . . .
C1_3 C 0.2382(4) 0.5301(5) 0.0502(5) 0.0421(14) Uani 1 1 d . . .
H1_3 H 0.2214 0.5074 -0.0209 0.051 Uiso 1 1 calc R . .
C2_3 C 0.3224(4) 0.6054(5) 0.1022(5) 0.0421(14) Uani 1 1 d . . .
H2_3 H 0.3155 0.6558 0.0743 0.050 Uiso 1 1 calc R . .
C3_3 C 0.3468(4) 0.6446(5) 0.2102(5) 0.0382(13) Uani 1 1 d . . .
H3_3 H 0.3555 0.5956 0.2400 0.046 Uiso 1 1 calc R . .
C4_3 C 0.2776(4) 0.6823(5) 0.2249(5) 0.0367(12) Uani 1 1 d . . .
H4_3 H 0.2718 0.7344 0.1994 0.044 Uiso 1 1 calc R . .
C5_3 C 0.1951(4) 0.6045(5) 0.1684(5) 0.0460(15) Uani 1 1 d . . .
H5_3 H 0.1995 0.5547 0.1975 0.055 Uiso 1 1 calc R . .
C6_3 C 0.1234(5) 0.6404(7) 0.1717(7) 0.066(2) Uani 1 1 d . . .
H6A_3 H 0.0721 0.5909 0.1308 0.079 Uiso 1 1 calc R . .
H6B_3 H 0.1300 0.6575 0.2389 0.079 Uiso 1 1 calc R . .
O6_3 O 0.1170(5) 0.7160(6) 0.1401(6) 0.091(2) Uani 1 1 d . . .
O2_3 O 0.3835(3) 0.5682(4) 0.0835(4) 0.0490(11) Uani 1 1 d . . .
O3_3 O 0.4216(3) 0.7194(4) 0.2580(4) 0.0508(11) Uani 1 1 d . . .
O4_3 O 0.2979(3) 0.7132(3) 0.3262(4) 0.0375(9) Uani 1 1 d . . .
O5_3 O 0.1769(3) 0.5677(4) 0.0672(4) 0.0489(11) Uani 1 1 d . . .
C1_4 C 0.2988(4) 0.8050(4) 0.3687(5) 0.0359(12) Uani 1 1 d . . .
H1_4 H 0.2930 0.8377 0.3207 0.043 Uiso 1 1 calc R . .
C2_4 C 0.3831(4) 0.8531(5) 0.4594(5) 0.0367(12) Uani 1 1 d . . .
H2_4 H 0.3845 0.9178 0.4879 0.044 Uiso 1 1 calc R . .
C3_4 C 0.3923(4) 0.8055(5) 0.5361(5) 0.0359(12) Uani 1 1 d . . .
H3_4 H 0.3912 0.7408 0.5085 0.043 Uiso 1 1 calc R . .
C4_4 C 0.3207(4) 0.8066(5) 0.5619(5) 0.0373(13) Uani 1 1 d . . .
H4_4 H 0.3256 0.8707 0.5974 0.045 Uiso 1 1 calc R . .
C5_4 C 0.2363(4) 0.7666(5) 0.4700(5) 0.0402(13) Uani 1 1 d . . .
H5_4 H 0.2281 0.6998 0.4415 0.048 Uiso 1 1 calc R . .
C6_4 C 0.1640(5) 0.7795(7) 0.4902(7) 0.0606(19) Uani 1 1 d . . .
H6A_4 H 0.1132 0.7535 0.4288 0.073 Uiso 1 1 calc R . .
H6B_4 H 0.1597 0.7457 0.5339 0.073 Uiso 1 1 calc R . .
O2_4 O 0.4492(3) 0.8536(4) 0.4306(4) 0.0471(11) Uani 1 1 d . . .
O3_4 O 0.4695(3) 0.8517(4) 0.6211(4) 0.0537(12) Uani 1 1 d . . .
O4_4 O 0.3266(3) 0.7514(3) 0.6257(4) 0.0427(10) Uani 1 1 d . . .
O5_4 O 0.2344(3) 0.8097(4) 0.3973(4) 0.0447(10) Uani 1 1 d . . .
O6_4 O 0.1718(4) 0.8760(5) 0.5346(5) 0.0707(16) Uani 1 1 d . . .
C1_5 C 0.3273(5) 0.7922(5) 0.7178(5) 0.0453(15) Uani 1 1 d . . .
H1_5 H 0.3293 0.8579 0.7275 0.054 Uiso 1 1 calc R . .
C2_5 C 0.4054(5) 0.7851(5) 0.7996(6) 0.0460(15) Uani 1 1 d . . .
H2_5 H 0.4064 0.8148 0.8633 0.055 Uiso 1 1 calc R . .
C3_5 C 0.4024(4) 0.6833(5) 0.7882(5) 0.0413(13) Uani 1 1 d . . .
H3_5 H 0.4019 0.6522 0.7251 0.050 Uiso 1 1 calc R . .
C4_5 C 0.3237(4) 0.6369(5) 0.7908(5) 0.0392(13) Uani 1 1 d . . .
H4_5 H 0.3275 0.6628 0.8568 0.047 Uiso 1 1 calc R . .
C5_5 C 0.2464(5) 0.6514(6) 0.7136(6) 0.0512(16) Uani 1 1 d . D .
H5_5 H 0.2370 0.6158 0.6473 0.061 Uiso 1 1 calc R . .
O2_5 O 0.4781(4) 0.8322(4) 0.7989(4) 0.0553(12) Uani 1 1 d . . .
O3_5 O 0.4740(3) 0.6784(4) 0.8677(4) 0.0580(13) Uani 1 1 d . . .
O4_5 O 0.3161(3) 0.5391(3) 0.7687(3) 0.0398(9) Uani 1 1 d . . .
O5_5 O 0.2565(4) 0.7473(4) 0.7227(5) 0.0554(13) Uani 1 1 d . . .
C6_5 C 0.1686(6) 0.6218(9) 0.7270(11) 0.090(4) Uani 1 1 d . . .
H6A_5 H 0.1607 0.5579 0.7263 0.108 Uiso 1 1 calc R C 1
H6B_5 H 0.1767 0.6604 0.7909 0.108 Uiso 1 1 calc R C 1
O6A_5 O 0.0982(11) 0.6287(13) 0.6549(13) 0.124(7) Uiso 0.64(2) 1 d P D 1
O6B_5 O 0.1820(16) 0.6779(19) 0.823(2) 0.107(10) Uiso 0.36(2) 1 d P D 2
C1_6 C 0.3087(4) 0.4980(4) 0.8379(5) 0.0358(12) Uani 1 1 d . . .
H1_6 H 0.3153 0.5465 0.8962 0.043 Uiso 1 1 calc R . .
C2_6 C 0.3790(4) 0.4496(5) 0.8679(5) 0.0390(13) Uani 1 1 d . . .
H2_6 H 0.3737 0.4196 0.9148 0.047 Uiso 1 1 calc R . .
C3_6 C 0.3695(4) 0.3758(5) 0.7778(5) 0.0383(13) Uani 1 1 d . . .
H3_6 H 0.3743 0.4049 0.7301 0.046 Uiso 1 1 calc R . .
C4_6 C 0.2839(4) 0.3072(5) 0.7320(5) 0.0379(13) Uani 1 1 d . . .
H4_6 H 0.2816 0.2730 0.7768 0.045 Uiso 1 1 calc R . .
C5_6 C 0.2143(4) 0.3554(5) 0.7114(5) 0.0418(14) Uani 1 1 d . . .
C6_6 C 0.1301(4) 0.2908(6) 0.6826(6) 0.0509(16) Uani 1 1 d . . .
H6A_6 H 0.0897 0.3264 0.6759 0.061 Uiso 1 1 calc R . .
H6B_6 H 0.1120 0.2442 0.6188 0.061 Uiso 1 1 calc R . .
O2_6 O 0.4584(3) 0.5161(4) 0.9145(4) 0.0455(10) Uani 1 1 d . . .
O3_6 O 0.4327(3) 0.3296(4) 0.8052(4) 0.0549(12) Uani 1 1 d . . .
O4_6 O 0.2728(3) 0.2432(3) 0.6416(4) 0.0424(10) Uani 1 1 d . . .
O5_6 O 0.2308(3) 0.4316(4) 0.7973(4) 0.0433(10) Uani 1 1 d . . .
O6_6 O 0.1314(4) 0.2456(4) 0.7515(5) 0.0614(14) Uani 1 1 d . . .
C1_7 C 0.2514(5) 0.1464(5) 0.6270(6) 0.0526(17) Uani 1 1 d . . .
H1_7 H 0.2514 0.1380 0.6873 0.063 Uiso 1 1 calc R . .
C2_7 C 0.3164(5) 0.1060(5) 0.6081(5) 0.0508(16) Uani 1 1 d . . .
H2_7 H 0.3020 0.0398 0.6008 0.061 Uiso 1 1 calc R . .
C3_7 C 0.3160(4) 0.1133(5) 0.5134(6) 0.0441(14) Uani 1 1 d . . .
H3_7 H 0.3289 0.1791 0.5186 0.053 Uiso 1 1 calc R . .
C4_7 C 0.2309(4) 0.0634(5) 0.4301(5) 0.0434(14) Uani 1 1 d . B .
H4_7 H 0.2198 -0.0035 0.4202 0.052 Uiso 1 1 calc R . .
C5_7 C 0.1650(5) 0.0999(5) 0.4535(6) 0.0516(16) Uani 1 1 d . . .
H5_7 H 0.1704 0.1635 0.4516 0.062 Uiso 1 1 calc R . .
O2_7 O 0.3977(4) 0.1497(4) 0.6897(4) 0.0621(14) Uani 1 1 d . . .
O3_7 O 0.3763(3) 0.0731(4) 0.4929(4) 0.0541(12) Uani 1 1 d . . .
O4_7 O 0.2294(3) 0.0793(3) 0.3421(4) 0.0481(11) Uani 1 1 d . . .
O5_7 O 0.1732(4) 0.1002(4) 0.5491(4) 0.0585(13) Uani 1 1 d . . .
C6_7 C 0.0772(5) 0.0409(7) 0.3817(7) 0.063(2) Uani 1 1 d . . .
H6A_7 H 0.0376 0.0688 0.3974 0.075 Uiso 1 1 calc R . .
H6B_7 H 0.0671 0.0385 0.3152 0.075 Uiso 1 1 calc R . .
O6_7 O 0.0653(5) -0.0524(5) 0.3867(5) 0.084(2) Uani 1 1 d . . .
C1_8 C 0.7246(4) 0.2712(5) 0.8613(5) 0.0433(14) Uani 1 1 d . . .
H1_8 H 0.7240 0.2099 0.8692 0.052 Uiso 1 1 calc R . .
C2_8 C 0.6591(4) 0.3064(4) 0.8860(5) 0.0394(13) Uani 1 1 d . . .
H2_8 H 0.6720 0.3109 0.9544 0.047 Uiso 1 1 calc R . .
C3_8 C 0.6611(4) 0.4019(5) 0.8770(5) 0.0374(13) Uani 1 1 d . . .
H3_8 H 0.6484 0.3987 0.8090 0.045 Uiso 1 1 calc R . .
C4_8 C 0.7480(4) 0.4681(5) 0.9474(5) 0.0395(13) Uani 1 1 d . . .
H4_8 H 0.7594 0.4752 1.0159 0.047 Uiso 1 1 calc R . .
C5_8 C 0.8127(4) 0.4266(5) 0.9227(5) 0.0450(15) Uani 1 1 d . . .
H5_8 H 0.8063 0.4283 0.8578 0.054 Uiso 1 1 calc R . .
C6_8 C 0.9011(5) 0.4795(7) 1.0003(8) 0.070(3) Uani 1 1 d . . .
H6A_8 H 0.9398 0.4536 0.9806 0.084 Uiso 1 1 calc R . .
H6B_8 H 0.9112 0.5439 1.0028 0.084 Uiso 1 1 calc R . .
O6_8 O 0.9172(4) 0.4765(5) 1.0954(5) 0.083(2) Uani 1 1 d . . .
O2_8 O 0.5792(3) 0.2440(4) 0.8235(4) 0.0525(12) Uani 1 1 d . . .
O3_8 O 0.6009(3) 0.4372(4) 0.9039(4) 0.0458(10) Uani 1 1 d . . .
O4_8 O 0.7504(3) 0.5548(3) 0.9326(3) 0.0394(9) Uani 1 1 d . . .
O5_8 O 0.8048(3) 0.3333(4) 0.9240(4) 0.0496(11) Uani 1 1 d . . .
C1_9 C 0.7819(4) 0.6351(5) 1.0166(5) 0.0417(14) Uani 1 1 d . . .
H1_9 H 0.7936 0.6168 1.0756 0.050 Uiso 1 1 calc R . .
C2_9 C 0.7146(5) 0.6891(5) 1.0030(5) 0.0459(15) Uani 1 1 d . . .
H2_9 H 0.7352 0.7445 1.0615 0.055 Uiso 1 1 calc R . .
C3_9 C 0.6973(4) 0.7190(5) 0.9126(5) 0.0411(14) Uani 1 1 d . . .
H3_9 H 0.6754 0.6640 0.8534 0.049 Uiso 1 1 calc R . .
C4_9 C 0.7788(4) 0.7792(5) 0.9260(5) 0.0428(14) Uani 1 1 d . . .
H4_9 H 0.7984 0.8372 0.9813 0.051 Uiso 1 1 calc R . .
C5_9 C 0.8445(4) 0.7249(5) 0.9441(5) 0.0436(14) Uani 1 1 d . . .
H5_9 H 0.8271 0.6711 0.8850 0.052 Uiso 1 1 calc R . .
C6_9 C 0.9309(5) 0.7846(7) 0.9710(7) 0.065(2) Uani 1 1 d . . .
H6A_9 H 0.9707 0.7484 0.9846 0.079 Uiso 1 1 calc R . .
H6B_9 H 0.9296 0.8047 0.9163 0.079 Uiso 1 1 calc R . .
O6_9 O 0.9551(4) 0.8627(5) 1.0550(6) 0.092(2) Uani 1 1 d . . .
O2_9 O 0.6407(4) 0.6303(4) 0.9932(4) 0.0536(12) Uani 1 1 d . . .
O3_9 O 0.6381(3) 0.7723(4) 0.9030(5) 0.0551(12) Uani 1 1 d . . .
O4_9 O 0.7647(3) 0.7988(3) 0.8362(4) 0.0445(10) Uani 1 1 d . . .
O5_9 O 0.8548(3) 0.6933(4) 1.0276(4) 0.0464(11) Uani 1 1 d . . .
C1_10 C 0.7840(4) 0.8941(5) 0.8426(5) 0.0397(13) Uani 1 1 d . . .
H1_10 H 0.7982 0.9337 0.9094 0.048 Uiso 1 1 calc R . .
C2_10 C 0.7070(4) 0.9094(5) 0.7695(6) 0.0458(15) Uani 1 1 d . . .
H2_10 H 0.7199 0.9746 0.7731 0.055 Uiso 1 1 calc R . .
C3_10 C 0.6843(4) 0.8498(5) 0.6662(5) 0.0408(13) Uani 1 1 d . . .
H3_10 H 0.6716 0.7841 0.6612 0.049 Uiso 1 1 calc R . .
C4_10 C 0.7584(4) 0.8732(5) 0.6435(5) 0.0402(13) Uani 1 1 d . . .
H4_10 H 0.7672 0.9365 0.6403 0.048 Uiso 1 1 calc R . .
C5_10 C 0.8379(4) 0.8646(5) 0.7224(6) 0.0452(15) Uani 1 1 d . . .
C6_10 C 0.9161(5) 0.9063(6) 0.7136(6) 0.0526(17) Uani 1 1 d . . .
H6A_10 H 0.9653 0.9045 0.7676 0.063 Uiso 1 1 calc R . .
H6B_10 H 0.9141 0.8700 0.6521 0.063 Uiso 1 1 calc R . .
O2_10 O 0.6393(3) 0.8920(4) 0.7947(4) 0.0551(12) Uani 1 1 d . . .
O3_10 O 0.6131(3) 0.8664(4) 0.5958(4) 0.0530(12) Uani 1 1 d . . .
O4_10 O 0.7378(3) 0.8073(4) 0.5493(4) 0.0460(10) Uani 1 1 d . . .
O5_10 O 0.8517(3) 0.9165(4) 0.8207(4) 0.0474(11) Uani 1 1 d . . .
O6_10 O 0.9204(4) 0.9996(4) 0.7162(6) 0.0739(17) Uani 1 1 d . . .
C1_11 C 0.7498(4) 0.8427(5) 0.4777(5) 0.0439(14) Uani 1 1 d . . .
H1_11 H 0.7678 0.9108 0.5047 0.053 Uiso 1 1 calc R . .
C2_11 C 0.6678(4) 0.8129(5) 0.3861(5) 0.0437(14) Uani 1 1 d . . .
H2_11 H 0.6762 0.8412 0.3394 0.052 Uiso 1 1 calc R . .
C3_11 C 0.6421(4) 0.7069(5) 0.3378(5) 0.0404(13) Uani 1 1 d . . .
H3_11 H 0.6324 0.6771 0.3828 0.049 Uiso 1 1 calc R . .
C4_11 C 0.7110(5) 0.6784(5) 0.3177(5) 0.0456(15) Uani 1 1 d . . .
H4_11 H 0.7183 0.7042 0.2690 0.055 Uiso 1 1 calc R . .
C5_11 C 0.7915(4) 0.7127(6) 0.4120(6) 0.0503(16) Uani 1 1 d . . .
H5_11 H 0.7836 0.6838 0.4584 0.060 Uiso 1 1 calc R . .
C6_11 C 0.8648(6) 0.6905(8) 0.3980(8) 0.075(3) Uani 1 1 d . . .
H6A_11 H 0.9149 0.7181 0.4600 0.090 Uiso 1 1 calc R . .
H6B_11 H 0.8562 0.6236 0.3771 0.090 Uiso 1 1 calc R . .
O6_11 O 0.8744(7) 0.7258(8) 0.3259(10) 0.132(4) Uani 1 1 d . . .
O2_11 O 0.6053(3) 0.8447(4) 0.4074(4) 0.0493(11) Uani 1 1 d . . .
O3_11 O 0.5670(3) 0.6793(4) 0.2480(4) 0.0556(12) Uani 1 1 d . . .
O4_11 O 0.6881(3) 0.5774(4) 0.2793(4) 0.0425(10) Uani 1 1 d . . .
O5_11 O 0.8114(3) 0.8119(4) 0.4556(4) 0.0554(13) Uani 1 1 d . . .
C1_12 C 0.6845(4) 0.5349(5) 0.1866(5) 0.0432(14) Uani 1 1 d . . .
H1_12 H 0.6911 0.5826 0.1564 0.052 Uiso 1 1 calc R . .
C2_12 C 0.5998(4) 0.4648(5) 0.1212(5) 0.0429(14) Uani 1 1 d . . .
H2_12 H 0.5975 0.4352 0.0567 0.051 Uiso 1 1 calc R . .
C3_12 C 0.5902(4) 0.3906(5) 0.1678(5) 0.0404(13) Uani 1 1 d . . .
H3_12 H 0.5913 0.4194 0.2319 0.049 Uiso 1 1 calc R . .
C4_12 C 0.6619(4) 0.3453(5) 0.1834(5) 0.0402(13) Uani 1 1 d . . .
H4_12 H 0.6562 0.3081 0.1193 0.048 Uiso 1 1 calc R . .
C5_12 C 0.7459(4) 0.4188(5) 0.2390(5) 0.0466(15) Uani 1 1 d . . .
H5_12 H 0.7553 0.4473 0.3071 0.056 Uiso 1 1 calc R . .
C6_12 C 0.8176(5) 0.3790(6) 0.2411(7) 0.061(2) Uani 1 1 d . . .
H6A_12 H 0.8691 0.4287 0.2746 0.073 Uiso 1 1 calc R . .
H6B_12 H 0.8226 0.3354 0.2773 0.073 Uiso 1 1 calc R . .
O2_12 O 0.5357(3) 0.5088(4) 0.1075(4) 0.0548(12) Uani 1 1 d . . .
O3_12 O 0.5134(3) 0.3208(4) 0.1064(5) 0.0551(12) Uani 1 1 d . . .
O4_12 O 0.6577(3) 0.2857(4) 0.2410(4) 0.0450(10) Uani 1 1 d . . .
O5_12 O 0.7481(3) 0.4901(4) 0.1952(4) 0.0452(10) Uani 1 1 d . . .
O6_12 O 0.8039(5) 0.3321(6) 0.1417(6) 0.084(2) Uani 1 1 d . . .
C1_13 C 0.6545(6) 0.1906(6) 0.2032(6) 0.059(2) Uani 1 1 d . . .
H1_13 H 0.6524 0.1788 0.1374 0.071 Uiso 1 1 calc R . .
C2_13 C 0.5756(6) 0.1298(6) 0.1931(6) 0.0567(18) Uani 1 1 d . . .
H2_13 H 0.5732 0.0645 0.1658 0.068 Uiso 1 1 calc R . .
C3_13 C 0.5799(5) 0.1467(6) 0.2972(6) 0.0505(16) Uani 1 1 d . . .
H3_13 H 0.5823 0.2114 0.3269 0.061 Uiso 1 1 calc R . .
C4_13 C 0.6555(5) 0.1229(5) 0.3592(5) 0.0477(15) Uani 1 1 d . . .
H4_13 H 0.6488 0.0561 0.3325 0.057 Uiso 1 1 calc R . .
C5_13 C 0.7333(6) 0.1775(7) 0.3612(7) 0.065(2) Uani 1 1 d . . .
H5_13 H 0.7465 0.2430 0.3998 0.078 Uiso 1 1 calc R . .
O2_13 O 0.5028(4) 0.1475(5) 0.1286(5) 0.0699(16) Uani 1 1 d . . .
O3_13 O 0.5057(4) 0.0836(5) 0.2850(5) 0.0707(17) Uani 1 1 d . . .
O4_13 O 0.6645(3) 0.1450(3) 0.4567(4) 0.0427(10) Uani 1 1 d . . .
O5_13 O 0.7252(5) 0.1703(5) 0.2635(5) 0.0707(17) Uani 1 1 d . . .
C6_13 C 0.8081(9) 0.1397(17) 0.4055(14) 0.138(8) Uani 1 1 d . . .
H6A_13 H 0.8541 0.1717 0.3975 0.166 Uiso 1 1 calc R . .
H6B_13 H 0.8250 0.1548 0.4758 0.166 Uiso 1 1 calc R . .
O6_13 O 0.7947(13) 0.0490(15) 0.3668(17) 0.221(10) Uani 1 1 d . . .
C1_14 C 0.6725(4) 0.0757(4) 0.5020(5) 0.0389(13) Uani 1 1 d . . .
H1_14 H 0.6674 0.0179 0.4539 0.047 Uiso 1 1 calc R . .
C2_14 C 0.5999(4) 0.0589(5) 0.5309(5) 0.0402(13) Uani 1 1 d . . .
H2_14 H 0.6040 0.0093 0.5604 0.048 Uiso 1 1 calc R . .
C3_14 C 0.6089(4) 0.1469(5) 0.6069(5) 0.0409(13) Uani 1 1 d . . .
H3_14 H 0.6048 0.1969 0.5781 0.049 Uiso 1 1 calc R . .
C4_14 C 0.6930(4) 0.1735(4) 0.6945(5) 0.0357(12) Uani 1 1 d . . .
H4_14 H 0.6953 0.1268 0.7278 0.043 Uiso 1 1 calc R . .
C5_14 C 0.7643(4) 0.1831(5) 0.6643(5) 0.0376(13) Uani 1 1 d . . .
H5_14 H 0.7668 0.2363 0.6406 0.045 Uiso 1 1 calc R . .
C6_14 C 0.8484(4) 0.1957(6) 0.7468(6) 0.0485(15) Uani 1 1 d . . .
H6A_14 H 0.8894 0.1963 0.7213 0.058 Uiso 1 1 calc R . .
H6B_14 H 0.8645 0.2554 0.7974 0.058 Uiso 1 1 calc R . .
O2_14 O 0.5222(3) 0.0307(4) 0.4463(4) 0.0494(11) Uani 1 1 d . . .
O3_14 O 0.5442(3) 0.1319(4) 0.6364(4) 0.0533(12) Uani 1 1 d . . .
O4_14 O 0.7033(3) 0.2627(3) 0.7611(3) 0.0390(9) Uani 1 1 d . . .
O5_14 O 0.7492(3) 0.0993(4) 0.5855(4) 0.0456(10) Uani 1 1 d . . .
O6_14 O 0.8486(4) 0.1245(4) 0.7898(4) 0.0594(13) Uani 1 1 d . . .
OA_15 O 0.4817(13) 0.0200(14) 0.7431(15) 0.137(7) Uiso 0.65 1 d P . .
OB_15 O 0.4533(12) 0.0221(13) 0.7538(13) 0.062(4) Uiso 0.35 1 d P . .
OA_25 O 0.6421(17) 1.0651(19) 0.884(2) 0.128(7) Uiso 0.45 1 d P . .
OB_25 O 0.618(3) 1.044(3) 0.917(3) 0.093(11) Uiso 0.20 1 d P . .
OF_25 O 0.583(2) 1.032(3) 0.797(3) 0.147(11) Uiso 0.35 1 d P . .
O_16 O 0.0560(5) 0.0565(5) 0.6844(8) 0.105(3) Uani 1 1 d . . .
O_17 O 0.9660(5) 0.6445(6) 0.2460(6) 0.102(3) Uani 1 1 d . . .
O_18 O 0.7735(11) 0.1466(10) 0.0573(13) 0.189(7) Uani 1 1 d . . .
O_19 O 0.8892(6) 0.1498(7) 0.9845(6) 0.105(3) Uani 1 1 d . . .
OA_20 O 0.5264(12) 0.8908(14) 0.2402(14) 0.088(5) Uiso 0.40 1 d P . .
OB_20 O 0.4229(16) 0.8831(16) 0.2100(18) 0.092(6) Uiso 0.35 1 d P . .
OC_20 O 0.368(2) 0.863(3) 0.158(3) 0.103(9) Uiso 0.25 1 d P . .
OA_22 O 0.491(3) 0.704(3) 0.066(3) 0.214(14) Uiso 0.50 1 d P . .
OB_22 O 0.4374(16) 0.7267(18) 0.0446(18) 0.135(7) Uiso 0.50 1 d P . .
OA_36 O 0.625(2) 0.771(2) 0.128(2) 0.156(9) Uiso 0.50 1 d P . .
OB_36 O 0.5691(15) 0.7376(15) 0.0907(15) 0.109(5) Uiso 0.50 1 d P . .
OA_28 O 0.300(4) 0.786(4) -0.013(5) 0.29(2) Uiso 0.50 1 d P . .
OA_23 O 0.577(3) -0.077(3) 0.004(3) 0.172(13) Uiso 0.40 1 d P . .
OB_23 O 0.631(4) -0.088(5) 0.068(5) 0.17(2) Uiso 0.25 1 d P . .
OA_35 O 0.769(4) 1.016(5) 0.144(5) 0.121(19) Uiso 0.15 1 d P . .
OD_35 O 0.701(4) 0.933(5) 0.185(5) 0.147(19) Uiso 0.20 1 d P . .
OC_35 O 0.872(4) 1.111(4) 0.223(5) 0.137(18) Uiso 0.20 1 d P . .
OX_35 O 0.680(5) 0.963(6) 0.042(6) 0.10(2) Uiso 0.10 1 d P . .
O_24 O 0.1812(9) 0.9608(7) 0.7153(9) 0.139(4) Uani 1 1 d . . .
OA_26 O 0.070(2) 0.793(3) 0.689(3) 0.150 Uiso 0.36(2) 1 d P . .
OB_26 O 0.121(3) 0.826(3) 0.785(4) 0.150 Uiso 0.29(2) 1 d P . .
OD_26 O 0.216(2) 0.890(3) 0.869(3) 0.150 Uiso 0.34(2) 1 d P . .
OA_39 O 0.9862(16) 0.7144(19) 0.714(2) 0.150 Uiso 0.53(2) 1 d P . .
OB_39 O 0.9642(19) 0.681(2) 0.633(2) 0.150 Uiso 0.45(2) 1 d P . .
OA_29 O 0.0817(9) 0.8665(11) 0.9103(11) 0.168(5) Uiso 1 1 d . . .
OC_30 O 0.1610(16) 0.7743(16) 0.0153(17) 0.104(6) Uiso 0.45 1 d P . .
OD_30 O 0.192(2) 0.764(2) 0.011(3) 0.177(12) Uiso 0.55 1 d P . .
OA_31 O -0.004(2) 0.3313(19) 0.1221(19) 0.120 Uiso 0.43(3) 1 d P . .
OB_31 O -0.0436(19) 0.3279(14) 0.1245(15) 0.120 Uiso 0.56(3) 1 d P . .
O_21 O 0.541(3) 0.982(3) 0.962(3) 0.144(12) Uiso 0.32 1 d P . .
OD_32 O 0.4025(16) 0.9658(19) 1.004(2) 0.097(7) Uiso 0.32 1 d P . .
OC_32 O 0.494(2) 1.006(3) 0.951(3) 0.126(10) Uiso 0.32 1 d P . .
OB_33 O 0.0285(5) 0.8075(5) 0.2187(5) 0.090(2) Uani 1 1 d . . .
OB_34 O 0.5161(9) 0.1904(10) 0.9359(10) 0.065(3) Uiso 0.45 1 d P . .
OA_34 O 0.4824(13) 0.2144(15) 0.9262(15) 0.120(6) Uiso 0.55 1 d P . .
OB_37 O 0.3383(11) 0.0673(13) 0.8486(13) 0.193(6) Uiso 1 1 d . . .
OA_38 O 0.9384(14) -0.0246(16) 0.4658(16) 0.137(6) Uiso 0.55 1 d P . .
OB_38 O 0.9864(18) -0.076(2) 0.499(2) 0.145(8) Uiso 0.45 1 d P . .
O_40 O 0.065(8) 0.615(9) 0.394(10) 0.15(4) Uiso 0.10 1 d P . .
OA_41 O 0.859(4) 0.904(4) 0.312(5) 0.124(15) Uiso 0.20 1 d P . .
OB_41 O 0.817(3) 0.857(3) 0.251(4) 0.100(11) Uiso 0.20 1 d P . .
OC_41 O 0.860(4) 0.872(4) 0.215(5) 0.135(17) Uiso 0.20 1 d P . .
OD_41 O 0.891(3) 0.931(4) 0.162(4) 0.22(2) Uiso 0.40 1 d P . .
OE_41 O 0.895(3) 0.974(3) 0.174(3) 0.085(11) Uiso 0.20 1 d P . .
N01_47 N 0.2227(10) 0.4497(16) 0.4148(15) 0.195 Uiso 0.521(13) 1 d PGU E 1
C01_47 C 0.2699(8) 0.3812(12) 0.4180(12) 0.166 Uiso 0.521(13) 1 d PGU E 1
C02_47 C 0.3488(9) 0.4134(11) 0.5137(10) 0.184 Uiso 0.521(13) 1 d PGU E 1
O01_47 O 0.3710(11) 0.4927(13) 0.5768(10) 0.175 Uiso 0.521(13) 1 d PGU E 1
C03_47 C 0.2942(10) 0.3651(13) 0.3307(10) 0.226 Uiso 0.521(13) 1 d PGU E 1
C04_47 C 0.3828(10) 0.4176(13) 0.3550(10) 0.189 Uiso 0.521(13) 1 d PGU E 1
C05_47 C 0.4383(12) 0.3677(16) 0.3427(12) 0.205 Uiso 0.521(13) 1 d PGU E 1
C06_47 C 0.4099(11) 0.5148(13) 0.3936(14) 0.193 Uiso 0.521(13) 1 d PGU E 1
C07_47 C 0.5201(12) 0.4141(19) 0.3700(16) 0.170 Uiso 0.521(13) 1 d PGU E 1
C08_47 C 0.4918(12) 0.5613(15) 0.4203(18) 0.170 Uiso 0.521(13) 1 d PGU E 1
C09_47 C 0.5469(11) 0.5110(19) 0.4086(18) 0.181 Uiso 0.521(13) 1 d PGU E 1
C10_47 C 0.1006(14) 0.506(3) 0.346(2) 0.231 Uiso 0.521(13) 1 d PGU E 1
C11_47 C 0.1456(10) 0.431(2) 0.3475(18) 0.231 Uiso 0.521(13) 1 d PGU E 1
O02_47 O 0.1104(9) 0.351(2) 0.2865(18) 0.235 Uiso 0.521(13) 1 d PGU E 1
O03_47 O 0.3966(10) 0.3479(12) 0.5283(14) 0.145 Uiso 0.521(13) 1 d PGU E 1
C12_47 C 0.4694(11) 0.3879(18) 0.6208(13) 0.180 Uiso 0.521(13) 1 d PGU E 1
N01_48 N 0.2378(7) 0.4354(10) 0.4128(11) 0.117 Uiso 0.438(12) 1 d PGU F 2
C01_48 C 0.2824(7) 0.3666(8) 0.3963(9) 0.116 Uiso 0.438(12) 1 d PGU F 2
C02_48 C 0.3536(7) 0.3738(10) 0.4923(10) 0.124 Uiso 0.438(12) 1 d PGU F 2
O01_48 O 0.3735(9) 0.4368(12) 0.5720(8) 0.152 Uiso 0.438(12) 1 d PGU F 2
C03_48 C 0.3179(7) 0.3817(9) 0.3232(8) 0.140 Uiso 0.438(12) 1 d PGU F 2
C04_48 C 0.4025(7) 0.4548(9) 0.3679(8) 0.094 Uiso 0.438(12) 1 d PGU F 2
C05_48 C 0.4739(8) 0.4255(11) 0.3773(11) 0.137 Uiso 0.438(12) 1 d PGU F 2
C06_48 C 0.4096(8) 0.5494(9) 0.4034(11) 0.126 Uiso 0.438(12) 1 d PGU F 2
C07_48 C 0.5515(8) 0.4901(13) 0.4232(13) 0.130 Uiso 0.438(12) 1 d PGU F 2
C08_48 C 0.4874(9) 0.6143(9) 0.4486(15) 0.141 Uiso 0.438(12) 1 d PGU F 2
C09_48 C 0.5583(8) 0.5847(12) 0.4586(15) 0.125 Uiso 0.438(12) 1 d PGU F 2
C10_48 C 0.1177(9) 0.4992(16) 0.3716(18) 0.143 Uiso 0.438(12) 1 d PGU F 2
C11_48 C 0.1627(7) 0.4285(13) 0.3478(13) 0.141 Uiso 0.438(12) 1 d PGU F 2
O02_48 O 0.1292(7) 0.3642(14) 0.2681(13) 0.166 Uiso 0.438(12) 1 d PGU F 2
O03_48 O 0.3972(9) 0.3043(10) 0.4861(14) 0.161 Uiso 0.438(12) 1 d PGU F 2
C12_48 C 0.4632(10) 0.3205(15) 0.5811(15) 0.138 Uiso 0.438(12) 1 d PGU F 2
N01_51 N 0.9820(5) 0.4800(5) 0.6636(6) 0.082 Uiso 0.482(7) 1 d PGU G 1
C01_51 C 0.9296(5) 0.4047(6) 0.5705(5) 0.097 Uiso 0.482(7) 1 d PGU G 1
C02_51 C 0.9790(7) 0.3794(8) 0.5137(6) 0.073 Uiso 0.482(7) 1 d PGU G 1
O01_51 O 1.0532(7) 0.4241(10) 0.5425(8) 0.175 Uiso 0.482(7) 1 d PGU G 1
C03_51 C 0.8552(6) 0.4349(8) 0.5057(5) 0.117 Uiso 0.482(7) 1 d PGU G 1
C04_51 C 0.7980(6) 0.4652(9) 0.5516(7) 0.098 Uiso 0.482(7) 1 d PGU G 1
C05_51 C 0.8158(8) 0.5588(9) 0.6060(9) 0.115 Uiso 0.482(7) 1 d PGU G 1
C06_51 C 0.7311(4) 0.3997(11) 0.5439(8) 0.157 Uiso 0.482(7) 1 d PGU G 1
C07_51 C 0.7678(9) 0.5866(12) 0.6532(11) 0.138 Uiso 0.482(7) 1 d PGU G 1
C08_51 C 0.6829(5) 0.4277(14) 0.5905(11) 0.193 Uiso 0.482(7) 1 d PGU G 1
C09_51 C 0.7011(8) 0.5208(14) 0.6452(12) 0.184 Uiso 0.482(7) 1 d PGU G 1
C10_51 C 1.0458(6) 0.5532(7) 0.8431(6) 0.135 Uiso 0.482(7) 1 d PGU G 1
C11_51 C 0.9911(4) 0.4720(5) 0.7490(5) 0.067 Uiso 0.482(7) 1 d PGU G 1
O02_51 O 0.9554(5) 0.3987(6) 0.7518(5) 0.050 Uiso 0.482(7) 1 d PGU G 1
O03_51 O 0.9357(9) 0.3008(10) 0.4250(6) 0.184 Uiso 0.482(7) 1 d PGU G 1
C12_51 C 0.9893(11) 0.2859(13) 0.3792(8) 0.161 Uiso 0.482(7) 1 d PGU G 1
N01_52 N 0.9626(4) 0.5142(6) 0.6763(6) 0.070 Uiso 0.508(7) 1 d PGU H 2
C01_52 C 0.9195(5) 0.4459(7) 0.5776(6) 0.079 Uiso 0.508(7) 1 d PGU H 2
C02_52 C 0.9710(6) 0.4528(11) 0.5216(8) 0.166 Uiso 0.508(7) 1 d PGU H 2
O01_52 O 0.9910(7) 0.5257(13) 0.5027(9) 0.300 Uiso 0.508(7) 1 d PGU H 2
C03_52 C 0.8337(5) 0.4611(8) 0.5188(5) 0.098 Uiso 0.508(7) 1 d PGU H 2
C04_52 C 0.7805(4) 0.4782(6) 0.5731(5) 0.094 Uiso 0.508(7) 1 d PGU H 2
C05_52 C 0.7822(5) 0.5697(6) 0.6187(7) 0.093 Uiso 0.508(7) 1 d PGU H 2
C06_52 C 0.7336(4) 0.4042(6) 0.5840(7) 0.081 Uiso 0.508(7) 1 d PGU H 2
C07_52 C 0.7382(6) 0.5866(7) 0.6736(8) 0.099 Uiso 0.508(7) 1 d PGU H 2
C08_52 C 0.6886(4) 0.4215(8) 0.6385(8) 0.082 Uiso 0.508(7) 1 d PGU H 2
C09_52 C 0.6914(5) 0.5128(9) 0.6838(8) 0.088 Uiso 0.508(7) 1 d PGU H 2
C10_52 C 1.0178(5) 0.5656(10) 0.8566(6) 0.095 Uiso 0.508(7) 1 d PGU H 2
C11_52 C 0.9667(4) 0.4934(7) 0.7547(5) 0.060 Uiso 0.508(7) 1 d PGU H 2
O02_52 O 0.9292(5) 0.4145(7) 0.7447(7) 0.172 Uiso 0.508(7) 1 d PGU H 2
O03_52 O 0.9965(8) 0.3721(12) 0.4911(9) 0.304 Uiso 0.508(7) 1 d PGU H 2
C12_52 C 0.9273(9) 0.2911(11) 0.4454(10) 0.279 Uiso 0.508(7) 1 d PGU H 2

loop_
_atom_site_aniso_label
_atom_site_aniso_U_11
_atom_site_aniso_U_22
_atom_site_aniso_U_33
_atom_site_aniso_U_23
_atom_site_aniso_U_13
_atom_site_aniso_U_12
C1_1 0.041(3) 0.035(3) 0.043(3) 0.017(3) 0.009(3) -0.003(3)
C2_1 0.051(4) 0.040(3) 0.046(4) 0.018(3) 0.015(3) 0.009(3)
C3_1 0.039(3) 0.045(3) 0.042(3) 0.023(3) 0.010(3) 0.002(3)
C4_1 0.032(3) 0.040(3) 0.047(3) 0.021(3) 0.003(3) -0.001(2)
C5_1 0.046(4) 0.051(4) 0.069(5) 0.033(4) 0.021(3) 0.007(3)
C6_1 0.062(6) 0.141(11) 0.163(13) 0.121(11) 0.063(7) 0.049(7)
O2_1 0.054(3) 0.061(3) 0.053(3) 0.032(2) 0.019(2) 0.023(2)
O3_1 0.051(3) 0.082(4) 0.072(3) 0.046(3) 0.031(3) 0.026(3)
O4_1 0.045(2) 0.041(2) 0.045(2) 0.020(2) 0.013(2) 0.0003(19)
O5_1 0.038(2) 0.056(3) 0.063(3) 0.033(2) 0.016(2) -0.003(2)
C1_2 0.041(3) 0.049(4) 0.048(4) 0.023(3) 0.014(3) 0.008(3)
C2_2 0.049(4) 0.053(4) 0.052(4) 0.028(3) 0.026(3) 0.017(3)
C3_2 0.035(3) 0.045(3) 0.040(3) 0.020(3) 0.019(3) 0.010(3)
C4_2 0.033(3) 0.045(3) 0.035(3) 0.018(3) 0.014(2) 0.009(2)
C5_2 0.041(3) 0.040(3) 0.038(3) 0.011(3) 0.014(3) 0.000(3)
C6_2 0.043(4) 0.062(4) 0.047(4) 0.024(3) 0.023(3) 0.016(3)
O2_2 0.058(3) 0.068(3) 0.079(4) 0.044(3) 0.036(3) 0.035(3)
O3_2 0.043(3) 0.056(3) 0.076(3) 0.037(3) 0.033(2) 0.012(2)
O4_2 0.042(2) 0.048(3) 0.032(2) 0.0108(19) 0.0116(18) 0.0032(19)
O5_2 0.042(2) 0.045(3) 0.046(3) 0.020(2) 0.009(2) 0.007(2)
O6_2 0.059(3) 0.080(4) 0.054(3) 0.035(3) 0.018(3) 0.026(3)
C1_3 0.043(3) 0.047(4) 0.038(3) 0.017(3) 0.017(3) 0.014(3)
C2_3 0.040(3) 0.052(4) 0.039(3) 0.017(3) 0.022(3) 0.013(3)
C3_3 0.031(3) 0.042(3) 0.036(3) 0.009(3) 0.013(2) 0.006(2)
C4_3 0.035(3) 0.044(3) 0.033(3) 0.017(3) 0.014(2) 0.012(2)
C5_3 0.037(3) 0.055(4) 0.038(3) 0.013(3) 0.011(3) 0.008(3)
C6_3 0.034(4) 0.087(6) 0.056(5) 0.005(4) 0.011(3) 0.010(4)
O6_3 0.074(4) 0.117(6) 0.089(5) 0.039(4) 0.030(4) 0.053(4)
O2_3 0.047(3) 0.051(3) 0.049(3) 0.009(2) 0.028(2) 0.005(2)
O3_3 0.037(2) 0.049(3) 0.054(3) 0.006(2) 0.019(2) -0.001(2)
O4_3 0.041(2) 0.030(2) 0.037(2) 0.0104(17) 0.0142(18) 0.0076(17)
O5_3 0.038(2) 0.056(3) 0.037(2) 0.006(2) 0.0056(19) 0.013(2)
C1_4 0.036(3) 0.035(3) 0.038(3) 0.015(2) 0.015(2) 0.011(2)
C2_4 0.033(3) 0.038(3) 0.031(3) 0.010(2) 0.010(2) 0.004(2)
C3_4 0.036(3) 0.033(3) 0.029(3) 0.007(2) 0.008(2) 0.004(2)
C4_4 0.037(3) 0.033(3) 0.045(3) 0.020(3) 0.018(3) 0.010(2)
C5_4 0.034(3) 0.042(3) 0.045(3) 0.016(3) 0.018(3) 0.008(3)
C6_4 0.041(4) 0.079(6) 0.059(4) 0.028(4) 0.018(3) 0.012(4)
O2_4 0.038(2) 0.051(3) 0.053(3) 0.020(2) 0.023(2) 0.003(2)
O3_4 0.037(2) 0.077(3) 0.038(2) 0.021(2) 0.011(2) 0.004(2)
O4_4 0.049(3) 0.037(2) 0.044(2) 0.0196(19) 0.020(2) 0.0093(19)
O5_4 0.039(2) 0.054(3) 0.043(2) 0.022(2) 0.015(2) 0.018(2)
O6_4 0.073(4) 0.084(4) 0.068(4) 0.023(3) 0.039(3) 0.038(3)
C1_5 0.055(4) 0.039(3) 0.049(4) 0.019(3) 0.029(3) 0.011(3)
C2_5 0.055(4) 0.039(3) 0.049(4) 0.021(3) 0.027(3) 0.008(3)
C3_5 0.043(3) 0.039(3) 0.040(3) 0.018(3) 0.015(3) 0.005(3)
C4_5 0.046(3) 0.035(3) 0.040(3) 0.015(3) 0.022(3) 0.008(3)
C5_5 0.048(4) 0.052(4) 0.064(4) 0.027(3) 0.031(4) 0.012(3)
O2_5 0.052(3) 0.053(3) 0.050(3) 0.024(2) 0.016(2) -0.004(2)
O3_5 0.038(2) 0.066(3) 0.062(3) 0.039(3) 0.009(2) 0.002(2)
O4_5 0.049(2) 0.037(2) 0.039(2) 0.0188(18) 0.0225(19) 0.0080(18)
O5_5 0.062(3) 0.064(3) 0.075(3) 0.046(3) 0.046(3) 0.034(3)
C6_5 0.050(5) 0.099(8) 0.159(11) 0.090(8) 0.050(6) 0.035(5)
C1_6 0.039(3) 0.035(3) 0.034(3) 0.013(2) 0.018(2) 0.006(2)
C2_6 0.045(3) 0.033(3) 0.035(3) 0.012(2) 0.015(3) 0.007(3)
C3_6 0.037(3) 0.037(3) 0.043(3) 0.018(3) 0.018(3) 0.008(2)
C4_6 0.039(3) 0.038(3) 0.035(3) 0.014(3) 0.016(3) 0.005(2)
C5_6 0.038(3) 0.045(3) 0.040(3) 0.017(3) 0.016(3) 0.004(3)
C6_6 0.034(3) 0.052(4) 0.057(4) 0.019(3) 0.013(3) 0.004(3)
O2_6 0.038(2) 0.041(2) 0.046(2) 0.011(2) 0.0121(19) 0.0013(19)
O3_6 0.040(2) 0.046(3) 0.065(3) 0.011(2) 0.014(2) 0.012(2)
O4_6 0.045(2) 0.036(2) 0.043(2) 0.0117(19) 0.021(2) 0.0031(18)
O5_6 0.041(2) 0.043(2) 0.045(2) 0.014(2) 0.021(2) 0.0050(19)
O6_6 0.061(3) 0.049(3) 0.079(4) 0.022(3) 0.040(3) 0.004(2)
C1_7 0.059(4) 0.036(3) 0.055(4) 0.007(3) 0.028(3) -0.004(3)
C2_7 0.055(4) 0.038(3) 0.045(4) 0.011(3) 0.012(3) 0.008(3)
C3_7 0.035(3) 0.035(3) 0.054(4) 0.013(3) 0.015(3) 0.006(2)
C4_7 0.036(3) 0.038(3) 0.044(3) 0.009(3) 0.014(3) -0.002(3)
C5_7 0.047(4) 0.046(4) 0.050(4) 0.011(3) 0.016(3) 0.004(3)
O2_7 0.055(3) 0.049(3) 0.055(3) 0.005(2) 0.007(2) 0.008(2)
O3_7 0.043(3) 0.053(3) 0.056(3) 0.010(2) 0.015(2) 0.016(2)
O4_7 0.050(3) 0.036(2) 0.052(3) 0.014(2) 0.020(2) 0.0013(19)
O5_7 0.050(3) 0.053(3) 0.060(3) 0.006(2) 0.026(2) -0.006(2)
C6_7 0.041(4) 0.070(5) 0.060(5) 0.004(4) 0.018(3) 0.008(3)
O6_7 0.079(4) 0.067(4) 0.076(4) 0.004(3) 0.031(4) -0.014(3)
C1_8 0.048(4) 0.037(3) 0.031(3) 0.009(2) 0.007(3) 0.004(3)
C2_8 0.041(3) 0.031(3) 0.037(3) 0.010(2) 0.011(3) 0.003(2)
C3_8 0.031(3) 0.041(3) 0.033(3) 0.010(2) 0.010(2) 0.005(2)
C4_8 0.039(3) 0.042(3) 0.040(3) 0.019(3) 0.018(3) 0.006(3)
C5_8 0.032(3) 0.041(3) 0.048(4) 0.011(3) 0.007(3) 0.007(3)
C6_8 0.033(4) 0.061(5) 0.096(7) 0.011(5) 0.019(4) 0.007(3)
O6_8 0.059(4) 0.080(4) 0.057(4) -0.005(3) -0.009(3) 0.018(3)
O2_8 0.049(3) 0.048(3) 0.046(3) 0.004(2) 0.020(2) -0.004(2)
O3_8 0.035(2) 0.047(2) 0.054(3) 0.012(2) 0.022(2) 0.0071(19)
O4_8 0.043(2) 0.034(2) 0.037(2) 0.0149(17) 0.0123(18) 0.0051(18)
O5_8 0.039(2) 0.040(2) 0.047(3) 0.008(2) 0.001(2) 0.0074(19)
C1_9 0.045(3) 0.035(3) 0.037(3) 0.017(3) 0.010(3) 0.003(3)
C2_9 0.053(4) 0.040(3) 0.047(4) 0.019(3) 0.024(3) 0.010(3)
C3_9 0.035(3) 0.044(3) 0.046(3) 0.024(3) 0.015(3) 0.009(3)
C4_9 0.045(3) 0.040(3) 0.036(3) 0.020(3) 0.010(3) 0.000(3)
C5_9 0.039(3) 0.043(3) 0.050(4) 0.025(3) 0.018(3) 0.004(3)
C6_9 0.038(4) 0.074(6) 0.077(6) 0.038(5) 0.017(4) -0.001(4)
O6_9 0.065(4) 0.067(4) 0.104(5) 0.033(4) 0.008(4) -0.017(3)
O2_9 0.059(3) 0.047(3) 0.067(3) 0.028(2) 0.035(3) 0.012(2)
O3_9 0.048(3) 0.056(3) 0.082(4) 0.041(3) 0.035(3) 0.023(2)
O4_9 0.044(2) 0.042(2) 0.038(2) 0.0158(19) 0.0124(19) -0.0009(19)
O5_9 0.038(2) 0.044(2) 0.045(3) 0.023(2) 0.0060(19) 0.0000(19)
C1_10 0.036(3) 0.038(3) 0.040(3) 0.017(3) 0.012(3) 0.001(2)
C2_10 0.041(3) 0.050(4) 0.054(4) 0.027(3) 0.023(3) 0.012(3)
C3_10 0.032(3) 0.046(3) 0.048(3) 0.022(3) 0.018(3) 0.006(3)
C4_10 0.036(3) 0.039(3) 0.043(3) 0.016(3) 0.017(3) 0.002(2)
C5_10 0.033(3) 0.052(4) 0.050(4) 0.023(3) 0.016(3) 0.008(3)
C6_10 0.040(3) 0.055(4) 0.061(4) 0.024(3) 0.020(3) 0.008(3)
O2_10 0.045(3) 0.074(3) 0.060(3) 0.036(3) 0.029(2) 0.016(2)
O3_10 0.039(2) 0.077(3) 0.050(3) 0.035(3) 0.017(2) 0.017(2)
O4_10 0.048(3) 0.042(2) 0.045(2) 0.016(2) 0.020(2) 0.003(2)
O5_10 0.037(2) 0.055(3) 0.046(2) 0.022(2) 0.014(2) 0.002(2)
O6_10 0.071(4) 0.054(3) 0.119(5) 0.039(3) 0.060(4) 0.014(3)
C1_11 0.042(3) 0.045(3) 0.042(3) 0.012(3) 0.019(3) 0.006(3)
C2_11 0.050(4) 0.037(3) 0.045(3) 0.015(3) 0.023(3) 0.007(3)
C3_11 0.035(3) 0.040(3) 0.038(3) 0.012(3) 0.011(3) 0.005(3)
C4_11 0.045(3) 0.043(3) 0.046(4) 0.011(3) 0.024(3) 0.001(3)
C5_11 0.036(3) 0.060(4) 0.050(4) 0.017(3) 0.017(3) 0.009(3)
C6_11 0.043(4) 0.086(7) 0.086(6) 0.015(5) 0.029(4) 0.015(4)
O6_11 0.117(7) 0.127(8) 0.198(11) 0.039(8) 0.119(8) 0.044(6)
O2_11 0.048(3) 0.049(3) 0.052(3) 0.018(2) 0.021(2) 0.019(2)
O3_11 0.042(3) 0.058(3) 0.049(3) 0.008(2) 0.010(2) 0.010(2)
O4_11 0.045(2) 0.045(2) 0.044(2) 0.018(2) 0.025(2) 0.0094(19)
O5_11 0.039(2) 0.059(3) 0.060(3) 0.008(2) 0.025(2) -0.002(2)
C1_12 0.047(4) 0.049(4) 0.044(3) 0.024(3) 0.026(3) 0.014(3)
C2_12 0.043(3) 0.053(4) 0.037(3) 0.018(3) 0.019(3) 0.016(3)
C3_12 0.034(3) 0.056(4) 0.038(3) 0.021(3) 0.017(3) 0.016(3)
C4_12 0.043(3) 0.048(3) 0.037(3) 0.022(3) 0.020(3) 0.013(3)
C5_12 0.041(3) 0.056(4) 0.040(3) 0.017(3) 0.017(3) 0.009(3)
C6_12 0.045(4) 0.066(5) 0.079(6) 0.032(4) 0.028(4) 0.026(4)
O2_12 0.049(3) 0.066(3) 0.056(3) 0.028(3) 0.023(2) 0.024(2)
O3_12 0.039(2) 0.048(3) 0.071(3) 0.022(2) 0.015(2) 0.009(2)
O4_12 0.055(3) 0.054(3) 0.041(2) 0.026(2) 0.029(2) 0.021(2)
O5_12 0.043(2) 0.056(3) 0.052(3) 0.027(2) 0.030(2) 0.015(2)
O6_12 0.078(4) 0.103(5) 0.093(5) 0.029(4) 0.057(4) 0.037(4)
C1_13 0.087(6) 0.062(5) 0.058(4) 0.032(4) 0.048(4) 0.036(4)
C2_13 0.071(5) 0.052(4) 0.042(4) 0.019(3) 0.020(4) 0.011(4)
C3_13 0.046(4) 0.054(4) 0.048(4) 0.025(3) 0.016(3) 0.005(3)
C4_13 0.062(4) 0.042(3) 0.048(4) 0.020(3) 0.029(3) 0.013(3)
C5_13 0.062(5) 0.087(6) 0.073(5) 0.046(5) 0.041(4) 0.035(5)
O2_13 0.075(4) 0.067(4) 0.059(3) 0.035(3) 0.015(3) 0.013(3)
O3_13 0.054(3) 0.088(4) 0.066(3) 0.045(3) 0.017(3) 0.002(3)
O4_13 0.054(3) 0.037(2) 0.038(2) 0.0183(18) 0.019(2) 0.0106(19)
O5_13 0.090(4) 0.091(4) 0.084(4) 0.057(4) 0.063(4) 0.058(4)
C6_13 0.095(9) 0.26(2) 0.160(14) 0.166(17) 0.083(10) 0.098(13)
O6_13 0.29(2) 0.26(2) 0.32(2) 0.21(2) 0.22(2) 0.230(19)
C1_14 0.048(3) 0.028(3) 0.036(3) 0.013(2) 0.012(3) 0.010(2)
C2_14 0.040(3) 0.031(3) 0.045(3) 0.017(3) 0.013(3) 0.003(2)
C3_14 0.039(3) 0.040(3) 0.044(3) 0.017(3) 0.017(3) 0.009(3)
C4_14 0.039(3) 0.026(3) 0.041(3) 0.014(2) 0.015(3) 0.008(2)
C5_14 0.040(3) 0.035(3) 0.043(3) 0.018(3) 0.019(3) 0.013(2)
C6_14 0.035(3) 0.055(4) 0.053(4) 0.016(3) 0.019(3) 0.009(3)
O2_14 0.048(3) 0.048(3) 0.040(2) 0.012(2) 0.014(2) 0.001(2)
O3_14 0.038(2) 0.067(3) 0.046(3) 0.008(2) 0.021(2) 0.002(2)
O4_14 0.043(2) 0.034(2) 0.035(2) 0.0129(17) 0.0115(18) 0.0092(17)
O5_14 0.043(2) 0.046(3) 0.049(3) 0.019(2) 0.018(2) 0.017(2)
O6_14 0.053(3) 0.071(3) 0.058(3) 0.031(3) 0.021(2) 0.023(3)
O_16 0.110(6) 0.062(4) 0.167(8) 0.028(4) 0.097(6) 0.006(4)
O_17 0.089(5) 0.102(6) 0.101(5) -0.005(4) 0.055(4) 0.015(4)
O_18 0.245(17) 0.133(10) 0.207(15) 0.022(10) 0.147(14) 0.030(11)
O_19 0.109(6) 0.136(7) 0.082(5) 0.059(5) 0.035(4) 0.049(5)
O_24 0.198(12) 0.107(7) 0.129(8) 0.033(6) 0.093(8) 0.043(7)
OB_33 0.085(4) 0.090(5) 0.071(4) 0.006(3) 0.017(3) 0.040(4)

loop_
_atom_type_symbol
_atom_type_description
_atom_type_scat_dispersion_real
_atom_type_scat_dispersion_imag
_atom_type_scat_source
C C 0.0033 0.0016 'International Tables Vol C Tables 4.2.6.8 and 6.1.1.4'
H H 0.0000 0.0000 'International Tables Vol C Tables 4.2.6.8 and 6.1.1.4'
N N 0.0061 0.0033 'International Tables Vol C Tables 4.2.6.8 and 6.1.1.4'
O O 0.0106 0.0060 'International Tables Vol C Tables 4.2.6.8 and 6.1.1.4'

loop_
_geom_angle_atom_site_label_1
_geom_angle_atom_site_label_2
_geom_angle_atom_site_label_3
_geom_angle
_geom_angle_site_symmetry_1
_geom_angle_site_symmetry_3
O5_1 C1_1 O4_7 111.0(7) . .
O5_1 C1_1 C2_1 110.9(6) . .
O4_7 C1_1 C2_1 108.3(6) . .
O2_1 C2_1 C3_1 112.7(7) . .
O2_1 C2_1 C1_1 110.5(7) . .
C3_1 C2_1 C1_1 109.2(7) . .
O3_1 C3_1 C2_1 110.0(7) . .
O3_1 C3_1 C4_1 110.2(6) . .
C2_1 C3_1 C4_1 109.6(6) . .
O4_1 C4_1 C5_1 109.5(7) . .
O4_1 C4_1 C3_1 107.8(6) . .
C5_1 C4_1 C3_1 111.1(7) . .
O5_1 C5_1 C4_1 110.1(7) . .
O5_1 C5_1 C6_1 106.2(8) . .
C4_1 C5_1 C6_1 113.8(9) . .
O6B_1 C6_1 O6A_1 77(2) . .
O6B_1 C6_1 C5_1 124(2) . .
O6A_1 C6_1 C5_1 114.8(13) . .
C4_1 O4_1 C1_2 119.0(6) . .
C1_1 O5_1 C5_1 114.6(6) . .
O5_2 C1_2 O4_1 111.0(7) . .
O5_2 C1_2 C2_2 110.5(6) . .
O4_1 C1_2 C2_2 107.0(6) . .
O2_2 C2_2 C3_2 111.9(7) . .
O2_2 C2_2 C1_2 110.7(7) . .
C3_2 C2_2 C1_2 109.9(7) . .
O3_2 C3_2 C2_2 110.8(6) . .
O3_2 C3_2 C4_2 108.3(6) . .
C2_2 C3_2 C4_2 108.2(6) . .
O4_2 C4_2 C5_2 108.4(6) . .
O4_2 C4_2 C3_2 107.0(6) . .
C5_2 C4_2 C3_2 112.0(6) . .
O5_2 C5_2 C6_2 106.1(6) . .
O5_2 C5_2 C4_2 110.8(6) . .
C6_2 C5_2 C4_2 113.1(6) . .
O6_2 C6_2 C5_2 109.0(6) . .
C1_3 O4_2 C4_2 117.4(5) . .
C1_2 O5_2 C5_2 115.6(6) . .
O5_3 C1_3 O4_2 110.7(6) . .
O5_3 C1_3 C2_3 109.9(6) . .
O4_2 C1_3 C2_3 108.1(6) . .
O2_3 C2_3 C3_3 112.5(6) . .
O2_3 C2_3 C1_3 110.0(6) . .
C3_3 C2_3 C1_3 110.1(6) . .
O3_3 C3_3 C2_3 110.7(6) . .
O3_3 C3_3 C4_3 108.2(6) . .
C2_3 C3_3 C4_3 109.6(6) . .
O4_3 C4_3 C3_3 109.6(6) . .
O4_3 C4_3 C5_3 109.7(6) . .
C3_3 C4_3 C5_3 109.2(6) . .
O5_3 C5_3 C6_3 107.0(7) . .
O5_3 C5_3 C4_3 110.4(6) . .
C6_3 C5_3 C4_3 111.4(7) . .
O6_3 C6_3 C5_3 113.3(9) . .
C1_4 O4_3 C4_3 117.8(5) . .
C1_3 O5_3 C5_3 114.6(6) . .
O4_3 C1_4 O5_4 112.8(6) . .
O4_3 C1_4 C2_4 108.2(6) . .
O5_4 C1_4 C2_4 109.3(6) . .
O2_4 C2_4 C3_4 112.1(6) . .
O2_4 C2_4 C1_4 110.0(6) . .
C3_4 C2_4 C1_4 109.8(6) . .
O3_4 C3_4 C4_4 110.9(6) . .
O3_4 C3_4 C2_4 109.7(6) . .
C4_4 C3_4 C2_4 109.2(6) . .
O4_4 C4_4 C3_4 107.2(6) . .
O4_4 C4_4 C5_4 109.7(6) . .
C3_4 C4_4 C5_4 112.0(6) . .
O5_4 C5_4 C6_4 106.6(6) . .
O5_4 C5_4 C4_4 110.8(6) . .
C6_4 C5_4 C4_4 113.9(7) . .
O6_4 C6_4 C5_4 112.2(8) . .
C1_5 O4_4 C4_4 118.2(6) . .
C1_4 O5_4 C5_4 115.1(5) . .
O5_5 C1_5 O4_4 111.5(7) . .
O5_5 C1_5 C2_5 109.2(6) . .
O4_4 C1_5 C2_5 108.5(6) . .
O2_5 C2_5 C3_5 111.0(7) . .
O2_5 C2_5 C1_5 110.8(6) . .
C3_5 C2_5 C1_5 110.2(7) . .
O3_5 C3_5 C4_5 109.9(6) . .
O3_5 C3_5 C2_5 109.2(6) . .
C4_5 C3_5 C2_5 108.5(6) . .
O4_5 C4_5 C3_5 108.3(6) . .
O4_5 C4_5 C5_5 109.0(6) . .
C3_5 C4_5 C5_5 110.9(6) . .
O5_5 C5_5 C6_5 105.2(8) . .
O5_5 C5_5 C4_5 111.3(7) . .
C6_5 C5_5 C4_5 112.2(8) . .
C1_6 O4_5 C4_5 117.5(5) . .
C1_5 O5_5 C5_5 116.1(6) . .
O6A_5 C6_5 O6B_5 110.4(15) . .
O6A_5 C6_5 C5_5 112.8(13) . .
O6B_5 C6_5 C5_5 108.6(14) . .
O4_5 C1_6 O5_6 111.4(6) . .
O4_5 C1_6 C2_6 107.9(6) . .
O5_6 C1_6 C2_6 109.2(6) . .
O2_6 C2_6 C3_6 111.1(6) . .
O2_6 C2_6 C1_6 110.4(6) . .
C3_6 C2_6 C1_6 109.4(6) . .
O3_6 C3_6 C2_6 109.7(6) . .
O3_6 C3_6 C4_6 110.4(6) . .
C2_6 C3_6 C4_6 108.5(6) . .
O4_6 C4_6 C3_6 107.7(6) . .
O4_6 C4_6 C5_6 109.7(6) . .
C3_6 C4_6 C5_6 112.1(6) . .
O5_6 C5_6 C6_6 106.2(6) . .
O5_6 C5_6 C4_6 111.3(6) . .
C6_6 C5_6 C4_6 112.9(7) . .
O6_6 C6_6 C5_6 113.1(7) . .
C1_7 O4_6 C4_6 118.7(6) . .
C1_6 O5_6 C5_6 114.7(5) . .
O5_7 C1_7 O4_6 112.0(8) . .
O5_7 C1_7 C2_7 110.0(7) . .
O4_6 C1_7 C2_7 108.9(7) . .
O2_7 C2_7 C3_7 111.2(7) . .
O2_7 C2_7 C1_7 111.3(7) . .
C3_7 C2_7 C1_7 110.6(7) . .
O3_7 C3_7 C2_7 111.4(7) . .
O3_7 C3_7 C4_7 109.1(6) . .
C2_7 C3_7 C4_7 109.0(7) . .
O4_7 C4_7 C3_7 108.1(6) . .
O4_7 C4_7 C5_7 110.0(7) . .
C3_7 C4_7 C5_7 110.2(7) . .
O5_7 C5_7 C6_7 105.3(7) . .
O5_7 C5_7 C4_7 112.1(7) . .
C6_7 C5_7 C4_7 112.7(7) . .
C1_1 O4_7 C4_7 118.3(6) . .
C1_7 O5_7 C5_7 115.4(6) . .
O6_7 C6_7 C5_7 110.4(8) . .
O5_8 C1_8 O4_14 110.5(6) . .
O5_8 C1_8 C2_8 110.7(6) . .
O4_14 C1_8 C2_8 107.5(6) . .
O2_8 C2_8 C3_8 110.7(6) . .
O2_8 C2_8 C1_8 110.5(6) . .
C3_8 C2_8 C1_8 109.9(6) . .
O3_8 C3_8 C2_8 110.1(6) . .
O3_8 C3_8 C4_8 108.6(6) . .
C2_8 C3_8 C4_8 109.2(6) . .
O4_8 C4_8 C3_8 108.2(6) . .
O4_8 C4_8 C5_8 110.1(6) . .
C3_8 C4_8 C5_8 108.3(6) . .
O5_8 C5_8 C6_8 104.3(7) . .
O5_8 C5_8 C4_8 112.0(6) . .
C6_8 C5_8 C4_8 111.3(7) . .
O6_8 C6_8 C5_8 113.6(9) . .
C4_8 O4_8 C1_9 117.8(5) . .
C1_8 O5_8 C5_8 114.8(6) . .
O5_9 C1_9 O4_8 111.2(6) . .
O5_9 C1_9 C2_9 108.7(6) . .
O4_8 C1_9 C2_9 108.1(6) . .
O2_9 C2_9 C3_9 110.9(6) . .
O2_9 C2_9 C1_9 108.8(6) . .
C3_9 C2_9 C1_9 109.8(6) . .
O3_9 C3_9 C2_9 109.6(7) . .
O3_9 C3_9 C4_9 109.3(6) . .
C2_9 C3_9 C4_9 108.5(6) . .
O4_9 C4_9 C3_9 108.6(6) . .
O4_9 C4_9 C5_9 107.5(6) . .
C3_9 C4_9 C5_9 109.5(6) . .
O5_9 C5_9 C6_9 105.2(7) . .
O5_9 C5_9 C4_9 110.4(6) . .
C6_9 C5_9 C4_9 112.7(7) . .
O6_9 C6_9 C5_9 109.4(9) . .
C1_10 O4_9 C4_9 117.4(6) . .
C1_9 O5_9 C5_9 114.3(5) . .
O5_10 C1_10 O4_9 110.9(6) . .
O5_10 C1_10 C2_10 110.2(6) . .
O4_9 C1_10 C2_10 107.5(6) . .
O2_10 C2_10 C3_10 111.6(6) . .
O2_10 C2_10 C1_10 110.5(6) . .
C3_10 C2_10 C1_10 110.5(7) . .
O3_10 C3_10 C2_10 111.0(6) . .
O3_10 C3_10 C4_10 109.1(6) . .
C2_10 C3_10 C4_10 108.8(6) . .
O4_10 C4_10 C3_10 106.8(6) . .
O4_10 C4_10 C5_10 109.5(6) . .
C3_10 C4_10 C5_10 110.8(6) . .
O5_10 C5_10 C6_10 105.2(6) . .
O5_10 C5_10 C4_10 111.1(6) . .
C6_10 C5_10 C4_10 111.8(7) . .
O6_10 C6_10 C5_10 109.7(7) . .
C1_11 O4_10 C4_10 117.5(6) . .
C1_10 O5_10 C5_10 115.0(6) . .
O5_11 C1_11 O4_10 111.1(7) . .
O5_11 C1_11 C2_11 111.0(6) . .
O4_10 C1_11 C2_11 108.9(6) . .
O2_11 C2_11 C1_11 111.5(6) . .
O2_11 C2_11 C3_11 112.2(6) . .
C1_11 C2_11 C3_11 109.4(6) . .
O3_11 C3_11 C4_11 110.5(6) . .
O3_11 C3_11 C2_11 109.4(6) . .
C4_11 C3_11 C2_11 109.2(6) . .
O4_11 C4_11 C3_11 108.2(6) . .
O4_11 C4_11 C5_11 109.2(7) . .
C3_11 C4_11 C5_11 110.3(7) . .
O5_11 C5_11 C6_11 108.0(7) . .
O5_11 C5_11 C4_11 110.0(7) . .
C6_11 C5_11 C4_11 113.9(8) . .
O6_11 C6_11 C5_11 109.8(10) . .
C1_12 O4_11 C4_11 118.4(6) . .
C1_11 O5_11 C5_11 114.3(6) . .
O4_11 C1_12 O5_12 111.4(6) . .
O4_11 C1_12 C2_12 108.9(6) . .
O5_12 C1_12 C2_12 109.9(6) . .
O2_12 C2_12 C1_12 110.9(7) . .
O2_12 C2_12 C3_12 111.3(6) . .
C1_12 C2_12 C3_12 108.6(6) . .
O3_12 C3_12 C2_12 110.5(6) . .
O3_12 C3_12 C4_12 109.0(6) . .
C2_12 C3_12 C4_12 109.9(6) . .
O4_12 C4_12 C5_12 108.8(6) . .
O4_12 C4_12 C3_12 108.1(6) . .
C5_12 C4_12 C3_12 110.9(7) . .
O5_12 C5_12 C6_12 106.8(7) . .
O5_12 C5_12 C4_12 111.5(6) . .
C6_12 C5_12 C4_12 112.8(7) . .
O6_12 C6_12 C5_12 110.2(8) . .
C1_13 O4_12 C4_12 118.5(6) . .
C1_12 O5_12 C5_12 114.6(5) . .
O5_13 C1_13 O4_12 111.1(8) . .
O5_13 C1_13 C2_13 111.4(7) . .
O4_12 C1_13 C2_13 108.8(7) . .
O2_13 C2_13 C1_13 111.9(7) . .
O2_13 C2_13 C3_13 111.1(8) . .
C1_13 C2_13 C3_13 108.5(7) . .
O3_13 C3_13 C4_13 109.6(7) . .
O3_13 C3_13 C2_13 106.7(7) . .
C4_13 C3_13 C2_13 108.0(7) . .
O4_13 C4_13 C3_13 108.9(7) . .
O4_13 C4_13 C5_13 108.5(7) . .
C3_13 C4_13 C5_13 111.2(7) . .
O5_13 C5_13 C4_13 112.6(9) . .
O5_13 C5_13 C6_13 103.8(9) . .
C4_13 C5_13 C6_13 111.8(10) . .
C4_13 O4_13 C1_14 118.6(6) . .
C1_13 O5_13 C5_13 114.9(7) . .
O6_13 C6_13 C5_13 115.3(19) . .
O5_14 C1_14 O4_13 112.8(6) . .
O5_14 C1_14 C2_14 110.0(6) . .
O4_13 C1_14 C2_14 108.3(6) . .
O2_14 C2_14 C3_14 111.7(6) . .
O2_14 C2_14 C1_14 110.4(6) . .
C3_14 C2_14 C1_14 108.7(6) . .
O3_14 C3_14 C4_14 110.3(6) . .
O3_14 C3_14 C2_14 109.5(6) . .
C4_14 C3_14 C2_14 109.1(6) . .
O4_14 C4_14 C3_14 107.7(6) . .
O4_14 C4_14 C5_14 108.1(5) . .
C3_14 C4_14 C5_14 111.9(6) . .
O5_14 C5_14 C6_14 106.3(6) . .
O5_14 C5_14 C4_14 109.8(6) . .
C6_14 C5_14 C4_14 113.6(6) . .
O6_14 C6_14 C5_14 112.6(6) . .
C1_8 O4_14 C4_14 118.1(5) . .
C1_14 O5_14 C5_14 114.4(5) . .
OB_15 OA_15 OF_25 140(4) . 1_545
OB_25 OA_25 OF_25 101(5) . .
OA_25 OB_25 OF_25 48(3) . .
OA_25 OF_25 OA_15 138(3) . 1_565
OA_25 OF_25 OB_25 31(2) . .
OA_15 OF_25 OB_25 113(3) 1_565 .
OC_20 OB_20 OA_20 145(3) . .
OB_22 OA_22 OB_36 136(5) . .
OA_36 OB_36 OA_22 161(4) . .
OB_23 OA_23 O_21 149(6) . 1_544
OB_23 OA_23 OX_35 52(5) . 1_545
O_21 OA_23 OX_35 106(5) 1_544 1_545
OA_23 OB_23 OX_35 85(6) . 1_545
OA_23 OB_23 OD_35 157(6) . 1_545
OX_35 OB_23 OD_35 98(6) 1_545 1_545
OB_23 OX_35 OA_23 44(4) 1_565 1_565
OB_23 OX_35 OA_35 106(7) 1_565 .
OA_23 OX_35 OA_35 142(6) 1_565 .
OA_26 OB_26 OD_26 145(4) . .
OC_32 O_21 OA_23 140(6) . 1_566
OB_41 OA_41 OC_41 51(5) . .
OA_41 OB_41 OC_41 87(6) . .
OB_41 OC_41 OA_41 41(3) . .
OB_41 OC_41 OD_41 149(6) . .
OA_41 OC_41 OD_41 128(5) . .
OE_41 OD_41 OC_41 120(9) . .
C11_47 N01_47 C01_47 122.1 . .
N01_47 C01_47 C02_47 111.1 . .
N01_47 C01_47 C03_47 110.0 . .
C02_47 C01_47 C03_47 108.5 . .
O01_47 C02_47 O03_47 122.0 . .
O01_47 C02_47 C01_47 122.2 . .
O03_47 C02_47 C01_47 115.8 . .
C04_47 C03_47 C01_47 116.4 . .
C05_47 C04_47 C06_47 119.6 . .
C05_47 C04_47 C03_47 119.6 . .
C06_47 C04_47 C03_47 120.7 . .
C07_47 C05_47 C04_47 120.3 . .
C08_47 C06_47 C04_47 120.1 . .
C05_47 C07_47 C09_47 120.0 . .
C06_47 C08_47 C09_47 120.1 . .
C08_47 C09_47 C07_47 120.0 . .
O02_47 C11_47 N01_47 119.6 . .
O02_47 C11_47 C10_47 120.7 . .
N01_47 C11_47 C10_47 119.7 . .
C12_47 O03_47 C02_47 109.6 . .
C11_48 N01_48 C01_48 122.0 . .
N01_48 C01_48 C02_48 110.8 . .
N01_48 C01_48 C03_48 110.3 . .
C02_48 C01_48 C03_48 108.8 . .
O01_48 C02_48 O03_48 122.2 . .
O01_48 C02_48 C01_48 122.3 . .
O03_48 C02_48 C01_48 115.5 . .
C04_48 C03_48 C01_48 116.5 . .
C06_48 C04_48 C05_48 119.6 . .
C06_48 C04_48 C03_48 120.9 . .
C05_48 C04_48 C03_48 119.4 . .
C07_48 C05_48 C04_48 120.2 . .
C08_48 C06_48 C04_48 120.2 . .
C05_48 C07_48 C09_48 119.9 . .
C06_48 C08_48 C09_48 120.0 . .
C08_48 C09_48 C07_48 120.1 . .
O02_48 C11_48 N01_48 119.7 . .
O02_48 C11_48 C10_48 120.8 . .
N01_48 C11_48 C10_48 119.6 . .
C12_48 O03_48 C02_48 109.4 . .
C11_51 N01_51 C01_51 122.1 . .
N01_51 C01_51 C02_51 110.7 . .
N01_51 C01_51 C03_51 110.1 . .
C02_51 C01_51 C03_51 108.6 . .
O01_51 C02_51 O03_51 122.2 . .
O01_51 C02_51 C01_51 122.4 . .
O03_51 C02_51 C01_51 115.4 . .
C04_51 C03_51 C01_51 116.5 . .
C05_51 C04_51 C06_51 119.7 . .
C05_51 C04_51 C03_51 119.4 . .
C06_51 C04_51 C03_51 120.8 . .
C07_51 C05_51 C04_51 120.2 . .
C08_51 C06_51 C04_51 120.0 . .
C05_51 C07_51 C09_51 119.8 . .
C06_51 C08_51 C09_51 120.2 . .
C08_51 C09_51 C07_51 120.0 . .
O02_51 C11_51 N01_51 119.7 . .
O02_51 C11_51 C10_51 120.8 . .
N01_51 C11_51 C10_51 119.6 . .
C12_51 O03_51 C02_51 109.2 . .
C11_52 N01_52 C01_52 122.2 . .
N01_52 C01_52 C02_52 110.6 . .
N01_52 C01_52 C03_52 110.7 . .
C02_52 C01_52 C03_52 108.8 . .
O01_52 C02_52 O03_52 121.2 . .
O01_52 C02_52 C01_52 122.4 . .
O03_52 C02_52 C01_52 116.4 . .
C04_52 C03_52 C01_52 116.7 . .
C06_52 C04_52 C05_52 119.0 . .
C06_52 C04_52 C03_52 120.8 . .
C05_52 C04_52 C03_52 120.1 . .
C07_52 C05_52 C04_52 120.7 . .
C08_52 C06_52 C04_52 120.2 . .
C05_52 C07_52 C09_52 120.1 . .
C09_52 C08_52 C06_52 120.1 . .
C07_52 C09_52 C08_52 120.0 . .
O02_52 C11_52 N01_52 119.5 . .
O02_52 C11_52 C10_52 120.6 . .
N01_52 C11_52 C10_52 119.8 . .
C12_52 O03_52 C02_52 110.0 . .

loop_
_geom_bond_atom_site_label_1
_geom_bond_atom_site_label_2
_geom_bond_distance
_geom_bond_site_symmetry_2
C1_1 O5_1 1.405(9) .
C1_1 O4_7 1.410(10) .
C1_1 C2_1 1.546(12) .
C2_1 O2_1 1.411(10) .
C2_1 C3_1 1.524(11) .
C3_1 O3_1 1.423(10) .
C3_1 C4_1 1.529(10) .
C4_1 O4_1 1.426(9) .
C4_1 C5_1 1.513(13) .
C5_1 O5_1 1.453(10) .
C5_1 C6_1 1.511(16) .
C6_1 O6B_1 1.20(4) .
C6_1 O6A_1 1.29(2) .
O4_1 C1_2 1.431(10) .
C1_2 O5_2 1.406(10) .
C1_2 C2_2 1.518(11) .
C2_2 O2_2 1.444(10) .
C2_2 C3_2 1.506(12) .
C3_2 O3_2 1.428(9) .
C3_2 C4_2 1.525(10) .
C4_2 O4_2 1.432(9) .
C4_2 C5_2 1.525(10) .
C5_2 O5_2 1.443(9) .
C5_2 C6_2 1.516(11) .
C6_2 O6_2 1.423(10) .
O4_2 C1_3 1.423(9) .
C1_3 O5_3 1.413(10) .
C1_3 C2_3 1.541(11) .
C2_3 O2_3 1.415(9) .
C2_3 C3_3 1.497(10) .
C3_3 O3_3 1.429(9) .
C3_3 C4_3 1.532(10) .
C4_3 O4_3 1.410(9) .
C4_3 C5_3 1.539(10) .
C5_3 O5_3 1.423(10) .
C5_3 C6_3 1.501(12) .
C6_3 O6_3 1.374(15) .
O4_3 C1_4 1.406(8) .
C1_4 O5_4 1.408(9) .
C1_4 C2_4 1.534(10) .
C2_4 O2_4 1.432(9) .
C2_4 C3_4 1.518(10) .
C3_4 O3_4 1.421(9) .
C3_4 C4_4 1.501(10) .
C4_4 O4_4 1.443(8) .
C4_4 C5_4 1.533(10) .
C5_4 O5_4 1.438(9) .
C5_4 C6_4 1.491(12) .
C6_4 O6_4 1.441(13) .
O4_4 C1_5 1.415(10) .
C1_5 O5_5 1.402(10) .
C1_5 C2_5 1.534(12) .
C2_5 O2_5 1.408(10) .
C2_5 C3_5 1.526(11) .
C3_5 O3_5 1.432(9) .
C3_5 C4_5 1.514(10) .
C4_5 O4_5 1.434(9) .
C4_5 C5_5 1.542(12) .
C5_5 O5_5 1.425(11) .
C5_5 C6_5 1.521(13) .
O4_5 C1_6 1.414(8) .
C6_5 O6A_5 1.37(2) .
C6_5 O6B_5 1.44(3) .
C1_6 O5_6 1.412(9) .
C1_6 C2_6 1.547(10) .
C2_6 O2_6 1.424(9) .
C2_6 C3_6 1.508(10) .
C3_6 O3_6 1.422(9) .
C3_6 C4_6 1.519(10) .
C4_6 O4_6 1.430(9) .
C4_6 C5_6 1.528(11) .
C5_6 O5_6 1.442(10) .
C5_6 C6_6 1.520(11) .
C6_6 O6_6 1.410(11) .
O4_6 C1_7 1.420(10) .
C1_7 O5_7 1.388(11) .
C1_7 C2_7 1.505(13) .
C2_7 O2_7 1.439(10) .
C2_7 C3_7 1.505(12) .
C3_7 O3_7 1.437(10) .
C3_7 C4_7 1.501(10) .
C4_7 O4_7 1.442(10) .
C4_7 C5_7 1.523(12) .
C5_7 O5_7 1.438(11) .
C5_7 C6_7 1.514(12) .
C6_7 O6_7 1.447(14) .
C1_8 O5_8 1.415(9) .
C1_8 O4_14 1.423(9) .
C1_8 C2_8 1.519(12) .
C2_8 O2_8 1.413(9) .
C2_8 C3_8 1.508(10) .
C3_8 O3_8 1.447(9) .
C3_8 C4_8 1.533(10) .
C4_8 O4_8 1.407(9) .
C4_8 C5_8 1.547(11) .
C5_8 O5_8 1.429(10) .
C5_8 C6_8 1.520(11) .
C6_8 O6_8 1.409(15) .
O4_8 C1_9 1.412(9) .
C1_9 O5_9 1.402(9) .
C1_9 C2_9 1.555(11) .
C2_9 O2_9 1.429(10) .
C2_9 C3_9 1.521(10) .
C3_9 O3_9 1.434(10) .
C3_9 C4_9 1.526(10) .
C4_9 O4_9 1.439(9) .
C4_9 C5_9 1.535(11) .
C5_9 O5_9 1.454(9) .
C5_9 C6_9 1.528(11) .
C6_9 O6_9 1.409(15) .
O4_9 C1_10 1.427(9) .
C1_10 O5_10 1.412(9) .
C1_10 C2_10 1.515(11) .
C2_10 O2_10 1.435(9) .
C2_10 C3_10 1.502(12) .
C3_10 O3_10 1.438(9) .
C3_10 C4_10 1.532(10) .
C4_10 O4_10 1.437(9) .
C4_10 C5_10 1.538(11) .
C5_10 O5_10 1.448(10) .
C5_10 C6_10 1.535(11) .
C6_10 O6_10 1.417(11) .
O4_10 C1_11 1.427(9) .
C1_11 O5_11 1.405(10) .
C1_11 C2_11 1.512(11) .
C2_11 O2_11 1.419(10) .
C2_11 C3_11 1.534(11) .
C3_11 O3_11 1.430(9) .
C3_11 C4_11 1.502(11) .
C4_11 O4_11 1.454(10) .
C4_11 C5_11 1.513(11) .
C5_11 O5_11 1.437(11) .
C5_11 C6_11 1.504(13) .
C6_11 O6_11 1.416(19) .
O4_11 C1_12 1.406(9) .
C1_12 O5_12 1.412(10) .
C1_12 C2_12 1.519(11) .
C2_12 O2_12 1.405(10) .
C2_12 C3_12 1.519(11) .
C3_12 O3_12 1.420(10) .
C3_12 C4_12 1.533(10) .
C4_12 O4_12 1.445(9) .
C4_12 C5_12 1.525(11) .
C5_12 O5_12 1.429(10) .
C5_12 C6_12 1.511(12) .
C6_12 O6_12 1.446(14) .
O4_12 C1_13 1.426(11) .
C1_13 O5_13 1.396(12) .
C1_13 C2_13 1.515(14) .
C2_13 O2_13 1.427(12) .
C2_13 C3_13 1.548(12) .
C3_13 O3_13 1.450(10) .
C3_13 C4_13 1.498(12) .
C4_13 O4_13 1.412(10) .
C4_13 C5_13 1.513(13) .
C5_13 O5_13 1.446(12) .
C5_13 C6_13 1.536(18) .
O4_13 C1_14 1.411(8) .
C6_13 O6_13 1.32(3) .
C1_14 O5_14 1.402(9) .
C1_14 C2_14 1.555(11) .
C2_14 O2_14 1.416(9) .
C2_14 C3_14 1.507(11) .
C3_14 O3_14 1.426(9) .
C3_14 C4_14 1.508(10) .
C4_14 O4_14 1.444(9) .
C4_14 C5_14 1.537(10) .
C5_14 O5_14 1.454(9) .
C5_14 C6_14 1.509(11) .
C6_14 O6_14 1.416(11) .
OA_15 OB_15 0.60(2) .
OA_15 OF_25 1.65(5) 1_545
OA_25 OB_25 0.88(4) .
OA_25 OF_25 1.27(4) .
OB_25 OF_25 1.68(7) .
OF_25 OA_15 1.65(5) 1_565
OA_20 OB_20 1.72(3) .
OB_20 OC_20 0.95(4) .
OA_22 OB_22 1.04(4) .
OA_22 OB_36 1.30(5) .
OA_36 OB_36 0.94(3) .
OA_23 OB_23 1.16(7) .
OA_23 O_21 1.35(6) 1_544
OA_23 OX_35 1.68(10) 1_545
OB_23 OX_35 1.32(10) 1_545
OB_23 OD_35 1.69(9) 1_545
OA_35 OX_35 1.67(11) .
OD_35 OB_23 1.69(9) 1_565
OX_35 OB_23 1.32(10) 1_565
OX_35 OA_23 1.68(10) 1_565
OA_26 OB_26 1.33(5) .
OB_26 OD_26 1.66(7) .
OA_39 OB_39 1.13(4) .
OC_30 OD_30 0.64(4) .
OA_31 OB_31 0.73(3) .
O_21 OC_32 0.95(5) .
O_21 OA_23 1.35(6) 1_566
OB_34 OA_34 0.75(2) .
OA_38 OB_38 1.31(3) .
OA_41 OB_41 0.97(6) .
OA_41 OC_41 1.47(8) .
OB_41 OC_41 1.15(7) .
OC_41 OD_41 1.55(8) .
OD_41 OE_41 0.64(7) .
N01_47 C11_47 1.3133 .
N01_47 C01_47 1.4561 .
C01_47 C02_47 1.5104 .
C01_47 C03_47 1.5630 .
C02_47 O01_47 1.2586 .
C02_47 O03_47 1.4296 .
C03_47 C04_47 1.5366 .
C04_47 C05_47 1.3980 .
C04_47 C06_47 1.3989 .
C05_47 C07_47 1.3900 .
C06_47 C08_47 1.3926 .
C07_47 C09_47 1.3942 .
C08_47 C09_47 1.3941 .
C10_47 C11_47 1.5175 .
C11_47 O02_47 1.2387 .
O03_47 C12_47 1.4292 .
N01_48 C11_48 1.3131 .
N01_48 C01_48 1.4606 .
C01_48 C02_48 1.5137 .
C01_48 C03_48 1.5557 .
C02_48 O01_48 1.2570 .
C02_48 O03_48 1.4315 .
C03_48 C04_48 1.5376 .
C04_48 C06_48 1.3953 .
C04_48 C05_48 1.4010 .
C05_48 C07_48 1.3888 .
C06_48 C08_48 1.3919 .
C07_48 C09_48 1.3958 .
C08_48 C09_48 1.3931 .
C10_48 C11_48 1.5174 .
C11_48 O02_48 1.2361 .
O03_48 C12_48 1.4276 .
N01_51 C11_51 1.3145 .
N01_51 C01_51 1.4601 .
C01_51 C02_51 1.5147 .
C01_51 C03_51 1.5548 .
C02_51 O01_51 1.2582 .
C02_51 O03_51 1.4321 .
C03_51 C04_51 1.5389 .
C04_51 C05_51 1.3984 .
C04_51 C06_51 1.3988 .
C05_51 C07_51 1.3939 .
C06_51 C08_51 1.3919 .
C07_51 C09_51 1.3975 .
C08_51 C09_51 1.3923 .
C10_51 C11_51 1.5172 .
C11_51 O02_51 1.2328 .
O03_51 C12_51 1.4277 .
N01_52 C11_52 1.3135 .
N01_52 C01_52 1.4550 .
C01_52 C02_52 1.5144 .
C01_52 C03_52 1.5552 .
C02_52 O01_52 1.2647 .
C02_52 O03_52 1.4317 .
C03_52 C04_52 1.5241 .
C04_52 C06_52 1.4001 .
C04_52 C05_52 1.4064 .
C05_52 C07_52 1.3869 .
C06_52 C08_52 1.3989 .
C07_52 C09_52 1.3904 .
C08_52 C09_52 1.3973 .
C10_52 C11_52 1.5184 .
C11_52 O02_52 1.2400 .
O03_52 C12_52 1.4267 .
